data_7710079
loop_
_publ_author_name
'Li, Yu-Kong'
'Ying, Ting-Ting'
'Zhang, Hao'
'Tan, Yu-Hui'
'Tang, Yun-Zhi'
'Wang, Fang-Xin'
'Wan, Ming-Yang'

_publ_section_title
;
 Unusual symmetry breaking in high-temperature enantiomeric ferroelectrics
 with large spontaneous polarization
;
_journal_name_full 'Dalton Transactions'
_journal_paper_doi 10.1039/D2DT00592A
_journal_year 2022
_chemical_formula_moiety 'Cd2 Cl8, 4(C9 H14 N)'
_chemical_formula_sum 'C36 H56 Cd2 Cl8 N4'
_chemical_formula_weight 1053.24
_space_group_crystal_system triclinic
_space_group_IT_number 1
_space_group_name_Hall 'P 1'
_space_group_name_H-M_alt 'P 1'
_atom_sites_solution_hydrogens geom
_audit_creation_date 2022-03-19
_audit_creation_method
;
Olex2 1.3
(compiled 2020.11.12 svn.r5f609507 for OlexSys, GUI svn.r6408)
;
_audit_update_record
;
2022-03-19 deposited with the CCDC.	2022-03-31 downloaded from the CCDC.
;
_cell_angle_alpha 94.1510(10)
_cell_angle_beta 97.9760(10)
_cell_angle_gamma 90.8420(10)
_cell_formula_units_Z 1
_cell_length_a 7.78170(10)
_cell_length_b 7.79720(10)
_cell_length_c 18.2458(3)
_cell_measurement_reflns_used 3203
_cell_measurement_temperature 360
_cell_measurement_theta_max 24.73
_cell_measurement_theta_min 2.23
_cell_volume 1093.14(3)
_computing_molecular_graphics 'Olex2 1.3 (Dolomanov et al., 2009)'
_computing_publication_material 'Olex2 1.3 (Dolomanov et al., 2009)'
_computing_structure_refinement 'SHELXL 2018/3 (Sheldrick, 2015)'
_computing_structure_solution 'ShelXS (Sheldrick, 2008)'
_diffrn_ambient_temperature 360
_diffrn_measured_fraction_theta_full 1.000
_diffrn_measured_fraction_theta_max 0.999
_diffrn_measurement_device_type 'multiwire proportional'
_diffrn_measurement_method 'phi and omega scans'
_diffrn_radiation_type MoK\a
_diffrn_radiation_wavelength 0.71073
_diffrn_reflns_av_R_equivalents 0.0300
_diffrn_reflns_av_unetI/netI 0.0327
_diffrn_reflns_Laue_measured_fraction_full 1.000
_diffrn_reflns_Laue_measured_fraction_max 0.999
_diffrn_reflns_limit_h_max 10
_diffrn_reflns_limit_h_min -10
_diffrn_reflns_limit_k_max 10
_diffrn_reflns_limit_k_min -10
_diffrn_reflns_limit_l_max 24
_diffrn_reflns_limit_l_min -24
_diffrn_reflns_number 32515
_diffrn_reflns_point_group_measured_fraction_full 0.982
_diffrn_reflns_point_group_measured_fraction_max 0.973
_diffrn_reflns_theta_full 25.242
_diffrn_reflns_theta_max 27.997
_diffrn_reflns_theta_min 2.261
_exptl_absorpt_coefficient_mu 1.492
_exptl_absorpt_correction_T_max 1.00000
_exptl_absorpt_correction_T_min 0.95459
_exptl_absorpt_correction_type multi-scan
_exptl_absorpt_process_details 'CrysAlisPro 1.171.40.39a (Rigaku OD, 2019)'
_exptl_crystal_colour 'metallic light colourless'
_exptl_crystal_colour_lustre metallic
_exptl_crystal_colour_modifier light
_exptl_crystal_colour_primary colourless
_exptl_crystal_density_diffrn 1.600
_exptl_crystal_description plate
_exptl_crystal_F_000 532
_exptl_crystal_size_max 0.2
_exptl_crystal_size_mid 0.11
_exptl_crystal_size_min 0.06
_refine_diff_density_max 0.973
_refine_diff_density_min -0.312
_refine_diff_density_rms 0.060
_refine_ls_abs_structure_details
;
 Flack x determined using 3517 quotients [(I+)-(I-)]/[(I+)+(I-)]
 (Parsons, Flack and Wagner, Acta Cryst. B69 (2013) 249-259).
;
_refine_ls_abs_structure_Flack 0.025(15)
_refine_ls_extinction_method none
_refine_ls_goodness_of_fit_ref 1.069
_refine_ls_hydrogen_treatment constr
_refine_ls_matrix_type full
_refine_ls_number_parameters 549
_refine_ls_number_reflns 10307
_refine_ls_number_restraints 201
_refine_ls_restrained_S_all 1.081
_refine_ls_R_factor_all 0.0425
_refine_ls_R_factor_gt 0.0329
_refine_ls_shift/su_max 0.001
_refine_ls_shift/su_mean 0.000
_refine_ls_structure_factor_coef Fsqd
_refine_ls_weighting_details 'w=1/[\s^2^(Fo^2^)+(0.0399P)^2^+0.0692P] where P=(Fo^2^+2Fc^2^)/3'
_refine_ls_weighting_scheme calc
_refine_ls_wR_factor_gt 0.0794
_refine_ls_wR_factor_ref 0.0838
_reflns_Friedel_coverage 0.947
_reflns_Friedel_fraction_full 0.963
_reflns_Friedel_fraction_max 0.946
_reflns_number_gt 8362
_reflns_number_total 10307
_reflns_threshold_expression 'I > 2\s(I)'
_cod_data_source_file d2dt00592a2.cif
_cod_data_source_block 2_htp
_cod_database_code 7710079
_shelx_shelxl_version_number 2018/3
_shelx_space_group_comment
;
The symmetry employed for this shelxl refinement is uniquely defined
by the following loop, which should always be used as a source of
symmetry information in preference to the above space-group names.
They are only intended as comments.
;
_shelx_estimated_absorpt_t_max 0.916
_shelx_estimated_absorpt_t_min 0.755
_olex2_refinement_description
;
1. Fixed Uiso
 At 1.2 times of:
  All C(H) groups, All C(H,H) groups, All N(H,H,H) groups
 At 1.5 times of:
  All C(H,H,H) groups
2. Uiso/Uaniso restraints and constraints
Cl3B \\sim Cl4 \\sim Cl5B \\sim Cl6B \\sim Cl7B \\sim Cl8B \\sim Cl9B \\sim Cl
\\sim Cl1 \\sim Cl7A \\sim Cl8A \\sim Cl3A \\sim Cl5A \\sim Cl9A \\sim Cl6A
\\sim Cl2: within 2A with sigma of 0.005 and sigma for terminal atoms of 0.01
within 2A
3. Rigid body (RIGU) restrains
 Cl4, Cd1B, Cl3B, Cl5B, Cl6B, Cl9B, Cl, Cd2B, Cl8B, Cl7B
 with sigma for 1-2 distances of 0.004 and sigma for 1-3 distances of 0.004
 Cl1, Cd2A, Cd1A, Cl7A, Cl8A, Cl3A, Cl5A, Cl9A, Cl6A, Cl2
 with sigma for 1-2 distances of 0.004 and sigma for 1-3 distances of 0.004
4. Others
 Fixed Sof: Cd1B(0.8) Cd2B(0.8) Cl3B(0.8) Cl4(0.8) Cl5B(0.8) Cl6B(0.8)
 Cl7B(0.8) Cl8B(0.8) Cl9B(0.8) Cl(0.8) Cl1(0.2) Cd2A(0.2) Cl7A(0.2) Cl8A(0.2)
 Cl3A(0.2) Cl5A(0.2) Cl9A(0.2) Cl6A(0.2) Cl2(0.2) Cd1A(0.2)
5.a Ternary CH refined with riding coordinates:
 C11(H11), C2(H2), C29(H29), C20(H20)
5.b Secondary CH2 refined with riding coordinates:
 C10(H10A,H10B), C1(H1D,H1E), C28(H28A,H28B), C19(H19A,H19B)
5.c Aromatic/amide H refined with riding coordinates:
 C5(H5), C9(H9), C7(H7), C6(H6), C8(H8), C14(H14), C16(H16), C15(H15),
 C17(H17), C18(H18), C36(H36), C34(H34), C35(H35), C32(H32), C33(H33), C23(H23),
  C26(H26), C27(H27), C24(H24), C25(H25)
5.d Idealised Me refined as rotating group:
 N2(H2A,H2B,H2C), N1(H1A,H1B,H1C), C12(H12A,H12B,H12C), N4(H4A,H4B,H4C),
 C30(H30A,H30B,H30C), C3(H3A,H3B,H3C), N3(H3D,H3E,H3F), C21(H21A,H21B,H21C)
;
_olex2_submission_special_instructions 'No special instructions were received'

loop_
_space_group_symop_operation_xyz
'x, y, z'

loop_
_atom_site_label
_atom_site_type_symbol
_atom_site_fract_x
_atom_site_fract_y
_atom_site_fract_z
_atom_site_U_iso_or_equiv
_atom_site_adp_type
_atom_site_occupancy
_atom_site_site_symmetry_order
_atom_site_calc_flag
_atom_site_refinement_flags_posn
_atom_site_refinement_flags_adp
_atom_site_refinement_flags_occupancy
_atom_site_disorder_assembly
_atom_site_disorder_group
Cd1B Cd 0.6539(4) 1.4607(4) 0.67366(13) 0.0382(4) Uani 0.8 1 d . . P A 2
Cd2B Cd 0.1576(5) 0.9608(5) 0.6745(3) 0.0401(7) Uani 0.8 1 d . . P A 2
Cl3B Cl 0.6373(10) 1.4199(9) 0.8100(5) 0.0517(12) Uani 0.8 1 d . U P A 2
Cl4 Cl 0.3922(4) 1.1884(4) 0.64391(18) 0.0537(5) Uani 0.8 1 d . U P A 2
Cl5B Cl 0.9114(9) 1.2187(9) 0.6729(4) 0.0522(10) Uani 0.8 1 d . U P A 2
Cl6B Cl 0.4032(9) 1.7113(9) 0.6750(5) 0.0590(11) Uani 0.8 1 d . U P A 2
Cl7B Cl 0.0489(14) 0.8773(7) 0.5414(5) 0.0512(12) Uani 0.8 1 d . U P A 2
Cl8B Cl 0.2113(11) 0.9997(14) 0.8094(5) 0.088(2) Uani 0.8 1 d . U P A 2
Cl9B Cl 0.8957(8) 1.7145(8) 0.7001(2) 0.0517(10) Uani 0.8 1 d . U P A 2
Cl Cl 0.6229(12) 1.4559(10) 0.5417(4) 0.0877(19) Uani 0.8 1 d . U P A 2
C5 C 0.7576(11) 0.9473(10) 1.0532(4) 0.076(2) Uani 1 1 d . . . . .
H5 H 0.755408 1.066774 1.055676 0.091 Uiso 1 1 calc R U . . .
C4 C 0.7927(7) 0.8589(8) 0.9884(3) 0.0517(13) Uani 1 1 d . . . . .
C9 C 0.7875(10) 0.6790(10) 0.9877(4) 0.0728(18) Uani 1 1 d . . . . .
H9 H 0.806307 0.613482 0.945078 0.087 Uiso 1 1 calc R U . . .
C7 C 0.7240(12) 0.6910(12) 1.1117(4) 0.082(2) Uani 1 1 d . . . . .
H7 H 0.701614 0.635461 1.152908 0.098 Uiso 1 1 calc R U . . .
C6 C 0.7261(14) 0.8633(13) 1.1135(4) 0.094(3) Uani 1 1 d . . . . .
H6 H 0.705752 0.926784 1.156460 0.113 Uiso 1 1 calc R U . . .
C8 C 0.7551(11) 0.5979(11) 1.0489(5) 0.084(2) Uani 1 1 d . . . . .
H8 H 0.754267 0.478418 1.047524 0.101 Uiso 1 1 calc R U . . .
C13 C 1.2857(8) 0.4142(8) 1.0013(3) 0.0535(14) Uani 1 1 d . . . . .
C14 C 1.3455(12) 0.2459(11) 1.0070(5) 0.088(2) Uani 1 1 d . . . . .
H14 H 1.403445 0.195328 0.970063 0.106 Uiso 1 1 calc R U . . .
C16 C 1.2384(13) 0.2232(12) 1.1216(5) 0.088(2) Uani 1 1 d . . . . .
H16 H 1.221068 0.159984 1.161421 0.106 Uiso 1 1 calc R U . . .
C15 C 1.3195(13) 0.1548(11) 1.0665(5) 0.098(3) Uani 1 1 d . . . . .
H15 H 1.359149 0.043059 1.068650 0.117 Uiso 1 1 calc R U . . .
C17 C 1.1836(15) 0.3823(13) 1.1180(5) 0.098(3) Uani 1 1 d . . . . .
H17 H 1.130134 0.431441 1.156699 0.117 Uiso 1 1 calc R U . . .
C18 C 1.2029(11) 0.4771(10) 1.0595(4) 0.074(2) Uani 1 1 d . . . . .
H18 H 1.158915 0.587372 1.058867 0.089 Uiso 1 1 calc R U . . .
C11 C 1.3073(9) 0.5190(11) 0.9369(4) 0.0658(18) Uani 1 1 d . . . . .
H11 H 1.421464 0.493492 0.922512 0.079 Uiso 1 1 calc R U . . .
C10 C 1.1702(10) 0.4532(12) 0.8712(4) 0.074(2) Uani 1 1 d . . . . .
H10A H 1.158005 0.329296 0.871550 0.088 Uiso 1 1 calc R U . . .
H10B H 1.059413 0.501834 0.878727 0.088 Uiso 1 1 calc R U . . .
N2 N 1.2092(12) 0.4945(15) 0.7973(5) 0.091(3) Uani 1 1 d . . . . .
H2A H 1.119423 0.462239 0.763095 0.110 Uiso 1 1 calc R U . . .
H2B H 1.303036 0.438728 0.787062 0.110 Uiso 1 1 calc R U . . .
H2C H 1.228680 0.607214 0.797284 0.110 Uiso 1 1 calc R U . . .
C2 C 0.8241(9) 0.9476(10) 0.9196(4) 0.062(2) Uani 1 1 d . . . . .
H2 H 0.916909 0.887609 0.897854 0.074 Uiso 1 1 calc R U . . .
N1 N 0.6758(10) 0.9948(11) 0.7900(4) 0.0590(19) Uani 1 1 d . . . . .
H1A H 0.577163 0.973595 0.759376 0.071 Uiso 1 1 calc R U . . .
H1B H 0.762571 0.943810 0.770605 0.071 Uiso 1 1 calc R U . . .
H1C H 0.697013 1.107747 0.796270 0.071 Uiso 1 1 calc R U . . .
C12 C 1.3036(11) 0.7118(11) 0.9548(5) 0.093(3) Uani 1 1 d . . . . .
H12A H 1.194203 0.741291 0.970417 0.140 Uiso 1 1 calc R U . . .
H12B H 1.318273 0.770050 0.911433 0.140 Uiso 1 1 calc R U . . .
H12C H 1.395878 0.746133 0.993944 0.140 Uiso 1 1 calc R U . . .
C1 C 0.6599(8) 0.9250(9) 0.8645(3) 0.0526(13) Uani 1 1 d . . . . .
H1D H 0.566617 0.982943 0.885565 0.063 Uiso 1 1 calc R U . . .
H1E H 0.628763 0.803541 0.856600 0.063 Uiso 1 1 calc R U . . .
C31 C 0.3942(9) 0.9468(8) 1.3605(3) 0.0537(14) Uani 1 1 d . . . . .
C36 C 0.2158(10) 0.9353(10) 1.3607(4) 0.0714(18) Uani 1 1 d . . . . .
H36 H 0.170410 0.971155 1.403645 0.086 Uiso 1 1 calc R U . . .
C34 C 0.1720(12) 0.8187(11) 1.2351(5) 0.082(2) Uani 1 1 d . . . . .
H34 H 0.097296 0.778663 1.192884 0.099 Uiso 1 1 calc R U . . .
C35 C 0.1047(11) 0.8724(11) 1.2992(5) 0.081(2) Uani 1 1 d . . . . .
H35 H -0.014252 0.865865 1.300582 0.097 Uiso 1 1 calc R U . . .
C32 C 0.4555(11) 0.8887(12) 1.2952(4) 0.081(2) Uani 1 1 d . . . . .
H32 H 0.574101 0.893497 1.292969 0.097 Uiso 1 1 calc R U . . .
C33 C 0.3429(13) 0.8239(14) 1.2335(4) 0.093(3) Uani 1 1 d . . . . .
H33 H 0.386699 0.783926 1.190666 0.112 Uiso 1 1 calc R U . . .
C28 C 0.5223(9) 0.8726(8) 1.4849(3) 0.0523(13) Uani 1 1 d . . . . .
H28A H 0.405316 0.844250 1.493508 0.063 Uiso 1 1 calc R U . . .
H28B H 0.569223 0.770011 1.462657 0.063 Uiso 1 1 calc R U . . .
N4 N 0.6283(11) 0.9214(12) 1.5565(5) 0.066(2) Uani 1 1 d . . . . .
H4A H 0.736903 0.943968 1.549335 0.079 Uiso 1 1 calc R U . . .
H4B H 0.627110 0.835245 1.585893 0.079 Uiso 1 1 calc R U . . .
H4C H 0.585167 1.014493 1.577715 0.079 Uiso 1 1 calc R U . . .
C30 C 0.6962(12) 1.0620(13) 1.4164(5) 0.108(4) Uani 1 1 d . . . . .
H30A H 0.749994 0.963939 1.395135 0.162 Uiso 1 1 calc R U . . .
H30B H 0.764741 1.103082 1.462317 0.162 Uiso 1 1 calc R U . . .
H30C H 0.688033 1.151310 1.382611 0.162 Uiso 1 1 calc R U . . .
C29 C 0.5138(9) 1.0102(9) 1.4309(4) 0.0555(17) Uani 1 1 d . . . . .
H29 H 0.462153 1.111686 1.453189 0.067 Uiso 1 1 calc R U . . .
C3 C 0.8779(12) 1.1326(12) 0.9351(5) 0.120(4) Uani 1 1 d . . . . .
H3A H 0.786346 1.195218 0.954203 0.180 Uiso 1 1 calc R U . . .
H3B H 0.901394 1.178997 0.890108 0.180 Uiso 1 1 calc R U . . .
H3C H 0.980721 1.142713 0.971104 0.180 Uiso 1 1 calc R U . . .
C22 C 0.9454(9) 1.4347(8) 1.3533(4) 0.0562(15) Uani 1 1 d . . . . .
C19 C 1.0576(15) 1.3799(9) 1.4817(4) 0.094(3) Uani 1 1 d . . . . .
H19A H 0.934609 1.354264 1.479780 0.113 Uiso 1 1 calc R U . . .
H19B H 1.115334 1.271378 1.475763 0.113 Uiso 1 1 calc R U . . .
C20 C 1.0835(12) 1.4872(9) 1.4159(4) 0.076(2) Uani 1 1 d . . . . .
H20 H 1.066548 1.608094 1.431201 0.092 Uiso 1 1 calc R U . . .
C23 C 0.9724(10) 1.3190(10) 1.2957(4) 0.0716(18) Uani 1 1 d . . . . .
H23 H 1.081532 1.272134 1.295289 0.086 Uiso 1 1 calc R U . . .
C26 C 0.6475(14) 1.4452(18) 1.2886(7) 0.126(5) Uani 1 1 d . . . . .
H26 H 0.535874 1.487411 1.286474 0.151 Uiso 1 1 calc R U . . .
N3 N 1.1186(16) 1.4575(13) 1.5501(5) 0.109(4) Uani 1 1 d . . . . .
H3D H 1.233862 1.466349 1.555328 0.131 Uiso 1 1 calc R U . . .
H3E H 1.086915 1.394680 1.585092 0.131 Uiso 1 1 calc R U . . .
H3F H 1.074720 1.561859 1.554574 0.131 Uiso 1 1 calc R U . . .
C27 C 0.7792(14) 1.4998(14) 1.3488(6) 0.107(3) Uani 1 1 d . . . . .
H27 H 0.753231 1.580407 1.385499 0.128 Uiso 1 1 calc R U . . .
C24 C 0.8419(16) 1.2710(14) 1.2386(5) 0.109(3) Uani 1 1 d . . . . .
H24 H 0.865489 1.191830 1.200903 0.130 Uiso 1 1 calc R U . . .
C25 C 0.6883(16) 1.332(2) 1.2355(8) 0.138(6) Uani 1 1 d . . . . .
H25 H 0.604405 1.296590 1.195684 0.165 Uiso 1 1 calc R U . . .
C21 C 1.2655(12) 1.4731(13) 1.3936(6) 0.117(4) Uani 1 1 d . . . . .
H21A H 1.296227 1.354312 1.389564 0.175 Uiso 1 1 calc R U . . .
H21B H 1.347495 1.535222 1.430618 0.175 Uiso 1 1 calc R U . . .
H21C H 1.267083 1.520886 1.346665 0.175 Uiso 1 1 calc R U . . .
Cl1 Cl 0.4040(14) 1.2232(14) 0.6893(7) 0.069(2) Uani 0.2 1 d . U P B 1
Cd2A Cd 0.134(3) 0.985(3) 0.6708(13) 0.0359(18) Uani 0.2 1 d . . P B 1
Cl7A Cl 0.049(6) 0.922(3) 0.541(2) 0.050(4) Uani 0.2 1 d . U P B 1
Cl8A Cl 0.238(3) 1.000(4) 0.8047(17) 0.054(4) Uani 0.2 1 d . U P B 1
Cl3A Cl 0.664(5) 1.447(5) 0.805(2) 0.059(5) Uani 0.2 1 d . U P B 1
Cl5A Cl 0.946(3) 1.250(4) 0.6879(15) 0.052(3) Uani 0.2 1 d . U P B 1
Cl9A Cl 0.909(3) 1.727(3) 0.7228(9) 0.045(3) Uani 0.2 1 d . U P B 1
Cl6A Cl 0.402(3) 1.701(3) 0.6731(15) 0.070(5) Uani 0.2 1 d . U P B 1
Cl2 Cl 0.638(3) 1.477(3) 0.5425(13) 0.052(4) Uani 0.2 1 d . U P B 1
Cd1A Cd 0.675(2) 1.467(2) 0.6896(6) 0.0363(16) Uani 0.2 1 d . . P B 1

loop_
_atom_site_aniso_label
_atom_site_aniso_U_11
_atom_site_aniso_U_22
_atom_site_aniso_U_33
_atom_site_aniso_U_23
_atom_site_aniso_U_13
_atom_site_aniso_U_12
Cd1B 0.0437(11) 0.0428(6) 0.0277(12) 0.0039(9) 0.0031(9) 0.0031(6)
Cd2B 0.0374(14) 0.0415(13) 0.0407(10) 0.0028(8) 0.0020(9) 0.0075(9)
Cl3B 0.062(2) 0.055(2) 0.0411(16) 0.0075(16) 0.0167(14) 0.003(2)
Cl4 0.0495(11) 0.0471(11) 0.0624(13) -0.0022(10) 0.0056(10) -0.0107(9)
Cl5B 0.044(3) 0.048(2) 0.062(3) -0.0022(17) 0.0020(18) 0.0131(17)
Cl6B 0.0506(17) 0.0495(16) 0.078(2) 0.0037(15) 0.0118(15) 0.0273(14)
Cl7B 0.0608(16) 0.048(3) 0.0424(14) -0.004(2) 0.0041(11) 0.006(3)
Cl8B 0.101(5) 0.124(4) 0.0372(18) -0.002(2) 0.004(3) 0.032(3)
Cl9B 0.0522(13) 0.0512(15) 0.050(3) -0.002(2) 0.004(2) -0.0132(10)
Cl 0.117(4) 0.108(4) 0.037(2) 0.005(2) 0.004(2) 0.040(3)
C5 0.107(6) 0.060(4) 0.059(4) 0.004(3) 0.010(4) -0.009(4)
C4 0.037(3) 0.065(4) 0.052(3) 0.007(3) 0.000(2) 0.003(3)
C9 0.075(5) 0.077(5) 0.067(4) 0.005(3) 0.008(3) 0.014(4)
C7 0.088(6) 0.098(6) 0.063(4) 0.033(4) 0.008(4) 0.006(5)
C6 0.135(8) 0.100(6) 0.046(4) 0.004(4) 0.013(4) -0.015(6)
C8 0.092(6) 0.064(4) 0.098(6) 0.030(4) 0.010(5) 0.005(4)
C13 0.044(3) 0.060(4) 0.055(3) 0.000(3) 0.001(3) 0.004(3)
C14 0.100(6) 0.083(5) 0.079(5) -0.005(4) 0.010(4) 0.026(5)
C16 0.106(7) 0.083(6) 0.076(5) 0.026(4) 0.001(5) 0.000(5)
C15 0.127(8) 0.061(5) 0.100(7) 0.022(4) -0.013(6) 0.020(5)
C17 0.138(8) 0.097(6) 0.067(5) 0.021(4) 0.034(5) 0.014(6)
C18 0.096(6) 0.065(4) 0.065(4) 0.015(3) 0.018(4) 0.014(4)
C11 0.044(3) 0.096(6) 0.060(4) 0.014(4) 0.011(3) -0.008(3)
C10 0.064(4) 0.112(6) 0.045(3) 0.010(4) 0.009(3) -0.016(4)
N2 0.060(4) 0.156(9) 0.063(5) 0.025(5) 0.014(4) 0.011(5)
C2 0.037(3) 0.093(6) 0.058(4) 0.021(4) 0.009(3) 0.001(3)
N1 0.074(4) 0.060(4) 0.039(3) 0.000(3) -0.004(3) 0.008(3)
C12 0.087(6) 0.088(6) 0.104(6) 0.041(5) -0.001(5) -0.021(5)
C1 0.051(3) 0.061(4) 0.045(3) 0.005(2) 0.006(2) -0.006(3)
C31 0.064(4) 0.042(3) 0.054(3) 0.015(2) 0.003(3) 0.003(3)
C36 0.068(4) 0.072(4) 0.074(4) 0.005(3) 0.011(3) 0.017(3)
C34 0.086(6) 0.084(5) 0.069(5) 0.007(4) -0.018(4) 0.002(4)
C35 0.064(4) 0.086(5) 0.090(6) 0.012(4) -0.006(4) 0.010(4)
C32 0.067(4) 0.123(7) 0.054(4) 0.014(4) 0.014(3) -0.003(4)
C33 0.096(6) 0.135(8) 0.047(4) -0.003(4) 0.007(4) 0.005(6)
C28 0.061(4) 0.052(3) 0.042(3) 0.003(2) 0.004(2) -0.004(3)
N4 0.067(5) 0.088(5) 0.046(4) 0.009(4) 0.014(3) 0.004(4)
C30 0.104(7) 0.126(8) 0.089(6) 0.057(5) -0.021(5) -0.055(6)
C29 0.072(4) 0.039(3) 0.053(3) 0.004(2) -0.003(3) 0.004(3)
C3 0.126(8) 0.135(8) 0.086(6) 0.053(6) -0.043(5) -0.081(7)
C22 0.066(4) 0.050(3) 0.057(3) 0.017(3) 0.018(3) 0.005(3)
C19 0.184(10) 0.054(4) 0.041(3) 0.003(3) 0.009(4) -0.022(5)
C20 0.126(7) 0.041(3) 0.059(4) 0.005(3) 0.001(4) -0.015(4)
C23 0.070(4) 0.082(5) 0.060(4) 0.000(3) 0.001(3) -0.001(4)
C26 0.070(6) 0.181(13) 0.136(10) 0.080(9) 0.009(7) 0.037(7)
N3 0.215(11) 0.066(5) 0.043(4) 0.009(3) 0.002(5) 0.000(6)
C27 0.112(8) 0.120(8) 0.105(7) 0.042(6) 0.049(6) 0.050(6)
C24 0.128(9) 0.108(7) 0.077(5) 0.001(5) -0.024(5) -0.036(6)
C25 0.080(7) 0.186(14) 0.145(11) 0.101(10) -0.033(7) -0.045(8)
C21 0.090(6) 0.126(8) 0.123(8) 0.054(6) -0.039(5) -0.047(6)
Cl1 0.048(4) 0.044(4) 0.113(6) 0.008(5) 0.006(5) -0.019(3)
Cd2A 0.037(4) 0.038(4) 0.032(3) 0.002(2) 0.000(2) 0.014(2)
Cl7A 0.076(7) 0.038(10) 0.037(5) 0.001(8) 0.010(5) 0.009(9)
Cl8A 0.032(4) 0.079(8) 0.048(8) 0.013(7) -0.006(5) 0.001(5)
Cl3A 0.076(10) 0.069(10) 0.034(6) 0.009(6) 0.012(6) -0.019(7)
Cl5A 0.038(6) 0.047(6) 0.065(7) -0.011(5) -0.008(5) 0.007(5)
Cl9A 0.049(5) 0.046(4) 0.039(7) -0.007(5) 0.007(5) -0.008(4)
Cl6A 0.078(8) 0.076(8) 0.057(7) 0.019(6) 0.013(6) -0.040(6)
Cl2 0.068(7) 0.044(5) 0.047(7) 0.025(4) 0.010(5) -0.015(5)
Cd1A 0.042(3) 0.046(3) 0.018(3) 0.001(2) -0.004(2) 0.003(2)

loop_
_atom_type_symbol
_atom_type_description
_atom_type_scat_dispersion_real
_atom_type_scat_dispersion_imag
_atom_type_scat_source
C C 0.0033 0.0016 'International Tables Vol C Tables 4.2.6.8 and 6.1.1.4'
H H 0.0000 0.0000 'International Tables Vol C Tables 4.2.6.8 and 6.1.1.4'
Cd Cd -0.8075 1.2024 'International Tables Vol C Tables 4.2.6.8 and 6.1.1.4'
Cl Cl 0.1484 0.1585 'International Tables Vol C Tables 4.2.6.8 and 6.1.1.4'
N N 0.0061 0.0033 'International Tables Vol C Tables 4.2.6.8 and 6.1.1.4'

loop_
_geom_angle_atom_site_label_1
_geom_angle_atom_site_label_2
_geom_angle_atom_site_label_3
_geom_angle
_geom_angle_site_symmetry_1
_geom_angle_site_symmetry_3
_geom_angle_publ_flag
Cl3B Cd1B Cl4 85.0(2) . . ?
Cl3B Cd1B Cl5B 90.3(2) . . ?
Cl3B Cd1B Cl6B 89.9(3) . . ?
Cl3B Cd1B Cl9B 95.4(2) . . ?
Cl5B Cd1B Cl4 89.92(18) . . ?
Cl5B Cd1B Cl6B 178.3(3) . . ?
Cl6B Cd1B Cl4 91.8(2) . . ?
Cl9B Cd1B Cl4 179.50(19) . . ?
Cl9B Cd1B Cl5B 90.3(2) . . ?
Cl9B Cd1B Cl6B 88.0(2) . . ?
Cl Cd1B Cl3B 168.3(3) . . ?
Cl Cd1B Cl4 83.3(2) . . ?
Cl Cd1B Cl5B 90.4(3) . . ?
Cl Cd1B Cl6B 89.7(3) . . ?
Cl Cd1B Cl9B 96.2(3) . . ?
Cl7B Cd2B Cl4 94.0(3) . . ?
Cl8B Cd2B Cl4 98.8(3) . . ?
Cl8B Cd2B Cl7B 167.2(4) . . ?
Cd2B Cl4 Cd1B 157.16(18) . . ?
Cd2B Cl6B Cd1B 179.1(3) 1_565 . ?
C4 C5 H5 119.1 . . ?
C6 C5 H5 119.1 . . ?
C6 C5 C4 121.7(7) . . ?
C5 C4 C9 115.9(6) . . ?
C5 C4 C2 123.2(6) . . ?
C9 C4 C2 120.8(6) . . ?
C4 C9 H9 119.4 . . ?
C8 C9 C4 121.2(7) . . ?
C8 C9 H9 119.4 . . ?
C6 C7 H7 120.3 . . ?
C6 C7 C8 119.5(7) . . ?
C8 C7 H7 120.3 . . ?
C5 C6 H6 119.4 . . ?
C7 C6 C5 121.1(8) . . ?
C7 C6 H6 119.4 . . ?
C9 C8 H8 119.7 . . ?
C7 C8 C9 120.6(8) . . ?
C7 C8 H8 119.7 . . ?
C14 C13 C11 123.4(6) . . ?
C18 C13 C14 114.6(6) . . ?
C18 C13 C11 122.0(6) . . ?
C13 C14 H14 119.5 . . ?
C15 C14 C13 121.0(8) . . ?
C15 C14 H14 119.5 . . ?
C15 C16 H16 120.8 . . ?
C17 C16 H16 120.8 . . ?
C17 C16 C15 118.5(8) . . ?
C14 C15 H15 119.2 . . ?
C16 C15 C14 121.6(8) . . ?
C16 C15 H15 119.2 . . ?
C16 C17 H17 118.9 . . ?
C16 C17 C18 122.3(9) . . ?
C18 C17 H17 118.9 . . ?
C13 C18 H18 119.0 . . ?
C17 C18 C13 122.0(8) . . ?
C17 C18 H18 119.0 . . ?
C13 C11 H11 107.1 . . ?
C13 C11 C10 107.7(6) . . ?
C13 C11 C12 114.1(6) . . ?
C10 C11 H11 107.1 . . ?
C12 C11 H11 107.1 . . ?
C12 C11 C10 113.2(7) . . ?
C11 C10 H10A 108.5 . . ?
C11 C10 H10B 108.5 . . ?
H10A C10 H10B 107.5 . . ?
N2 C10 C11 115.0(7) . . ?
N2 C10 H10A 108.5 . . ?
N2 C10 H10B 108.5 . . ?
C10 N2 H2A 109.5 . . ?
C10 N2 H2B 109.5 . . ?
C10 N2 H2C 109.5 . . ?
H2A N2 H2B 109.5 . . ?
H2A N2 H2C 109.5 . . ?
H2B N2 H2C 109.5 . . ?
C4 C2 H2 108.0 . . ?
C1 C2 C4 107.4(5) . . ?
C1 C2 H2 108.0 . . ?
C3 C2 C4 113.7(6) . . ?
C3 C2 H2 108.0 . . ?
C3 C2 C1 111.6(6) . . ?
H1A N1 H1B 109.5 . . ?
H1A N1 H1C 109.5 . . ?
H1B N1 H1C 109.5 . . ?
C1 N1 H1A 109.5 . . ?
C1 N1 H1B 109.5 . . ?
C1 N1 H1C 109.5 . . ?
C11 C12 H12A 109.5 . . ?
C11 C12 H12B 109.5 . . ?
C11 C12 H12C 109.5 . . ?
H12A C12 H12B 109.5 . . ?
H12A C12 H12C 109.5 . . ?
H12B C12 H12C 109.5 . . ?
C2 C1 N1 113.7(5) . . ?
C2 C1 H1D 108.8 . . ?
C2 C1 H1E 108.8 . . ?
N1 C1 H1D 108.8 . . ?
N1 C1 H1E 108.8 . . ?
H1D C1 H1E 107.7 . . ?
C36 C31 C32 116.7(6) . . ?
C36 C31 C29 120.2(6) . . ?
C32 C31 C29 122.9(6) . . ?
C31 C36 H36 119.1 . . ?
C35 C36 C31 121.9(7) . . ?
C35 C36 H36 119.1 . . ?
C35 C34 H34 119.7 . . ?
C33 C34 H34 119.7 . . ?
C33 C34 C35 120.6(7) . . ?
C36 C35 C34 119.2(8) . . ?
C36 C35 H35 120.4 . . ?
C34 C35 H35 120.4 . . ?
C31 C32 H32 119.4 . . ?
C33 C32 C31 121.2(7) . . ?
C33 C32 H32 119.4 . . ?
C34 C33 C32 120.3(8) . . ?
C34 C33 H33 119.8 . . ?
C32 C33 H33 119.8 . . ?
H28A C28 H28B 107.7 . . ?
N4 C28 H28A 108.8 . . ?
N4 C28 H28B 108.8 . . ?
N4 C28 C29 113.9(6) . . ?
C29 C28 H28A 108.8 . . ?
C29 C28 H28B 108.8 . . ?
C28 N4 H4A 109.5 . . ?
C28 N4 H4B 109.5 . . ?
C28 N4 H4C 109.5 . . ?
H4A N4 H4B 109.5 . . ?
H4A N4 H4C 109.5 . . ?
H4B N4 H4C 109.5 . . ?
H30A C30 H30B 109.5 . . ?
H30A C30 H30C 109.5 . . ?
H30B C30 H30C 109.5 . . ?
C29 C30 H30A 109.5 . . ?
C29 C30 H30B 109.5 . . ?
C29 C30 H30C 109.5 . . ?
C31 C29 C30 113.1(6) . . ?
C31 C29 H29 108.0 . . ?
C28 C29 C31 108.7(5) . . ?
C28 C29 C30 110.8(6) . . ?
C28 C29 H29 108.0 . . ?
C30 C29 H29 108.0 . . ?
C2 C3 H3A 109.5 . . ?
C2 C3 H3B 109.5 . . ?
C2 C3 H3C 109.5 . . ?
H3A C3 H3B 109.5 . . ?
H3A C3 H3C 109.5 . . ?
H3B C3 H3C 109.5 . . ?
C23 C22 C20 122.6(7) . . ?
C23 C22 C27 115.2(8) . . ?
C27 C22 C20 122.2(8) . . ?
H19A C19 H19B 107.6 . . ?
C20 C19 H19A 108.6 . . ?
C20 C19 H19B 108.6 . . ?
N3 C19 H19A 108.6 . . ?
N3 C19 H19B 108.6 . . ?
N3 C19 C20 114.7(7) . . ?
C22 C20 C19 108.1(6) . . ?
C22 C20 H20 107.7 . . ?
C22 C20 C21 112.4(7) . . ?
C19 C20 H20 107.7 . . ?
C21 C20 C19 113.1(8) . . ?
C21 C20 H20 107.7 . . ?
C22 C23 H23 119.2 . . ?
C22 C23 C24 121.6(9) . . ?
C24 C23 H23 119.2 . . ?
C27 C26 H26 120.7 . . ?
C25 C26 H26 120.7 . . ?
C25 C26 C27 118.5(10) . . ?
C19 N3 H3D 109.5 . . ?
C19 N3 H3E 109.5 . . ?
C19 N3 H3F 109.5 . . ?
H3D N3 H3E 109.5 . . ?
H3D N3 H3F 109.5 . . ?
H3E N3 H3F 109.5 . . ?
C22 C27 C26 121.2(10) . . ?
C22 C27 H27 119.4 . . ?
C26 C27 H27 119.4 . . ?
C23 C24 H24 118.8 . . ?
C25 C24 C23 122.3(12) . . ?
C25 C24 H24 118.8 . . ?
C26 C25 H25 119.4 . . ?
C24 C25 C26 121.1(12) . . ?
C24 C25 H25 119.4 . . ?
C20 C21 H21A 109.5 . . ?
C20 C21 H21B 109.5 . . ?
C20 C21 H21C 109.5 . . ?
H21A C21 H21B 109.5 . . ?
H21A C21 H21C 109.5 . . ?
H21B C21 H21C 109.5 . . ?
Cd2A Cl1 Cd1A 173.1(7) . . ?
Cl1 Cd2A Cl9A 153.8(10) . 1_445 ?
Cl7A Cd2A Cl1 107.9(13) . . ?
Cl7A Cd2A Cl8A 170.7(13) . . ?
Cl7A Cd2A Cl5A 97.9(12) . 1_455 ?
Cl7A Cd2A Cl9A 97.7(12) . 1_445 ?
Cl8A Cd2A Cl1 76.0(9) . . ?
Cl8A Cd2A Cl5A 90.9(12) . 1_455 ?
Cl8A Cd2A Cl9A 77.8(9) . 1_445 ?
Cl5A Cd2A Cl1 84.1(9) 1_455 . ?
Cl5A Cd2A Cl9A 98.2(11) 1_455 1_445 ?
Cd2A Cl5A Cd1A 164.1(10) 1_655 . ?
Cd1A Cl9A Cd2A 148.5(8) . 1_665 ?
Cl1 Cd1A Cl6A 83.7(7) . . ?
Cl3A Cd1A Cl1 76.9(11) . . ?
Cl3A Cd1A Cl5A 93.3(13) . . ?
Cl3A Cd1A Cl9A 90.2(11) . . ?
Cl3A Cd1A Cl6A 93.9(13) . . ?
Cl3A Cd1A Cl2 171.4(14) . . ?
Cl5A Cd1A Cl1 99.3(8) . . ?
Cl5A Cd1A Cl6A 172.7(10) . . ?
Cl9A Cd1A Cl1 165.5(8) . . ?
Cl9A Cd1A Cl5A 87.9(9) . . ?
Cl9A Cd1A Cl6A 90.7(9) . . ?
Cl2 Cd1A Cl1 95.3(6) . . ?
Cl2 Cd1A Cl5A 91.6(10) . . ?
Cl2 Cd1A Cl9A 97.1(8) . . ?
Cl2 Cd1A Cl6A 81.5(9) . . ?

loop_
_geom_bond_atom_site_label_1
_geom_bond_atom_site_label_2
_geom_bond_distance
_geom_bond_site_symmetry_2
_geom_bond_publ_flag
Cd1B Cl3B 2.551(9) . ?
Cd1B Cl4 2.890(5) . ?
Cd1B Cl5B 2.773(9) . ?
Cd1B Cl6B 2.783(7) . ?
Cd1B Cl9B 2.681(7) . ?
Cd1B Cl 2.384(8) . ?
Cd2B Cl4 2.669(6) . ?
Cd2B Cl5B 2.796(9) 1_455 ?
Cd2B Cl6B 2.747(7) 1_545 ?
Cd2B Cl7B 2.495(11) . ?
Cd2B Cl8B 2.434(11) . ?
Cd2B Cl9B 2.888(9) 1_445 ?
C5 H5 0.9300 . ?
C5 C4 1.386(10) . ?
C5 C6 1.370(10) . ?
C4 C9 1.401(10) . ?
C4 C2 1.524(9) . ?
C9 H9 0.9300 . ?
C9 C8 1.373(10) . ?
C7 H7 0.9300 . ?
C7 C6 1.341(13) . ?
C7 C8 1.363(12) . ?
C6 H6 0.9300 . ?
C8 H8 0.9300 . ?
C13 C14 1.405(10) . ?
C13 C18 1.382(10) . ?
C13 C11 1.504(9) . ?
C14 H14 0.9300 . ?
C14 C15 1.376(12) . ?
C16 H16 0.9300 . ?
C16 C15 1.342(13) . ?
C16 C17 1.321(13) . ?
C15 H15 0.9300 . ?
C17 H17 0.9300 . ?
C17 C18 1.365(10) . ?
C18 H18 0.9300 . ?
C11 H11 0.9800 . ?
C11 C10 1.542(9) . ?
C11 C12 1.517(12) . ?
C10 H10A 0.9700 . ?
C10 H10B 0.9700 . ?
C10 N2 1.479(11) . ?
N2 H2A 0.8900 . ?
N2 H2B 0.8900 . ?
N2 H2C 0.8900 . ?
C2 H2 0.9800 . ?
C2 C1 1.511(9) . ?
C2 C3 1.492(11) . ?
N1 H1A 0.8900 . ?
N1 H1B 0.8900 . ?
N1 H1C 0.8900 . ?
N1 C1 1.521(9) . ?
C12 H12A 0.9600 . ?
C12 H12B 0.9600 . ?
C12 H12C 0.9600 . ?
C1 H1D 0.9700 . ?
C1 H1E 0.9700 . ?
C31 C36 1.390(9) . ?
C31 C32 1.393(10) . ?
C31 C29 1.524(9) . ?
C36 H36 0.9300 . ?
C36 C35 1.372(10) . ?
C34 H34 0.9300 . ?
C34 C35 1.387(12) . ?
C34 C33 1.335(13) . ?
C35 H35 0.9300 . ?
C32 H32 0.9300 . ?
C32 C33 1.387(11) . ?
C33 H33 0.9300 . ?
C28 H28A 0.9700 . ?
C28 H28B 0.9700 . ?
C28 N4 1.467(10) . ?
C28 C29 1.504(8) . ?
N4 H4A 0.8900 . ?
N4 H4B 0.8900 . ?
N4 H4C 0.8900 . ?
C30 H30A 0.9600 . ?
C30 H30B 0.9600 . ?
C30 H30C 0.9600 . ?
C30 C29 1.533(11) . ?
C29 H29 0.9800 . ?
C3 H3A 0.9600 . ?
C3 H3B 0.9600 . ?
C3 H3C 0.9600 . ?
C22 C20 1.484(10) . ?
C22 C23 1.376(10) . ?
C22 C27 1.390(11) . ?
C19 H19A 0.9700 . ?
C19 H19B 0.9700 . ?
C19 C20 1.547(9) . ?
C19 N3 1.366(12) . ?
C20 H20 0.9800 . ?
C20 C21 1.531(13) . ?
C23 H23 0.9300 . ?
C23 C24 1.377(11) . ?
C26 H26 0.9300 . ?
C26 C27 1.429(16) . ?
C26 C25 1.338(19) . ?
N3 H3D 0.8900 . ?
N3 H3E 0.8900 . ?
N3 H3F 0.8900 . ?
C27 H27 0.9300 . ?
C24 H24 0.9300 . ?
C24 C25 1.288(18) . ?
C25 H25 0.9300 . ?
C21 H21A 0.9600 . ?
C21 H21B 0.9600 . ?
C21 H21C 0.9600 . ?
Cl1 Cd2A 2.75(3) . ?
Cl1 Cd1A 2.82(2) . ?
Cd2A Cl7A 2.39(4) . ?
Cd2A Cl8A 2.46(4) . ?
Cd2A Cl5A 2.58(4) 1_455 ?
Cd2A Cl9A 2.94(4) 1_445 ?
Cl3A Cd1A 2.14(4) . ?
Cl5A Cd1A 2.73(3) . ?
Cl9A Cd1A 2.69(3) . ?
Cl6A Cd1A 2.82(3) . ?
Cl2 Cd1A 2.67(3) . ?

loop_
_geom_torsion_atom_site_label_1
_geom_torsion_atom_site_label_2
_geom_torsion_atom_site_label_3
_geom_torsion_atom_site_label_4
_geom_torsion
_geom_torsion_site_symmetry_1
_geom_torsion_site_symmetry_2
_geom_torsion_site_symmetry_3
_geom_torsion_site_symmetry_4
_geom_torsion_publ_flag
C5 C4 C9 C8 -2.1(10) . . . . ?
C5 C4 C2 C1 -102.7(8) . . . . ?
C5 C4 C2 C3 21.3(10) . . . . ?
C4 C5 C6 C7 -1.6(15) . . . . ?
C4 C9 C8 C7 1.2(12) . . . . ?
C4 C2 C1 N1 -175.4(6) . . . . ?
C9 C4 C2 C1 73.3(8) . . . . ?
C9 C4 C2 C3 -162.8(7) . . . . ?
C6 C5 C4 C9 2.3(11) . . . . ?
C6 C5 C4 C2 178.5(8) . . . . ?
C6 C7 C8 C9 -0.3(14) . . . . ?
C8 C7 C6 C5 0.5(15) . . . . ?
C13 C14 C15 C16 -0.8(14) . . . . ?
C13 C11 C10 N2 -159.1(8) . . . . ?
C14 C13 C18 C17 0.8(12) . . . . ?
C14 C13 C11 C10 77.3(9) . . . . ?
C14 C13 C11 C12 -156.1(7) . . . . ?
C16 C17 C18 C13 -2.0(16) . . . . ?
C15 C16 C17 C18 1.7(16) . . . . ?
C17 C16 C15 C14 -0.4(15) . . . . ?
C18 C13 C14 C15 0.6(12) . . . . ?
C18 C13 C11 C10 -102.1(8) . . . . ?
C18 C13 C11 C12 24.5(9) . . . . ?
C11 C13 C14 C15 -178.8(7) . . . . ?
C11 C13 C18 C17 -179.8(8) . . . . ?
C2 C4 C9 C8 -178.4(7) . . . . ?
C12 C11 C10 N2 73.8(9) . . . . ?
C31 C36 C35 C34 0.0(12) . . . . ?
C31 C32 C33 C34 1.1(14) . . . . ?
C36 C31 C32 C33 0.4(11) . . . . ?
C36 C31 C29 C28 72.3(8) . . . . ?
C36 C31 C29 C30 -164.1(7) . . . . ?
C35 C34 C33 C32 -2.2(15) . . . . ?
C32 C31 C36 C35 -1.0(10) . . . . ?
C32 C31 C29 C28 -103.8(8) . . . . ?
C32 C31 C29 C30 19.7(9) . . . . ?
C33 C34 C35 C36 1.6(13) . . . . ?
N4 C28 C29 C31 -177.6(6) . . . . ?
N4 C28 C29 C30 57.5(9) . . . . ?
C29 C31 C36 C35 -177.4(6) . . . . ?
C29 C31 C32 C33 176.7(8) . . . . ?
C3 C2 C1 N1 59.4(9) . . . . ?
C22 C23 C24 C25 0.5(15) . . . . ?
C20 C22 C23 C24 179.4(7) . . . . ?
C20 C22 C27 C26 -178.9(8) . . . . ?
C23 C22 C20 C19 -98.3(9) . . . . ?
C23 C22 C20 C21 27.2(9) . . . . ?
C23 C22 C27 C26 1.3(12) . . . . ?
C23 C24 C25 C26 -0.5(19) . . . . ?
N3 C19 C20 C22 -152.8(9) . . . . ?
N3 C19 C20 C21 82.1(11) . . . . ?
C27 C22 C20 C19 82.0(9) . . . . ?
C27 C22 C20 C21 -152.5(7) . . . . ?
C27 C22 C23 C24 -0.9(11) . . . . ?
C27 C26 C25 C24 1.0(19) . . . . ?
C25 C26 C27 C22 -1.4(16) . . . . ?
